data_7062101
loop_
_publ_author_name
'Podjed, Nina'
'Modec, Barbara'

_publ_section_title
;
 Amidines from cyclic amines and nitriles in the presence of zinc(ii):
 other nitriles in place of acetonitrile
;
_journal_issue 48
_journal_name_full 'New Journal of Chemistry'
_journal_page_first 23225
_journal_page_last 23238
_journal_paper_doi 10.1039/D2NJ04668G
_journal_volume 46
_journal_year 2022
_chemical_formula_moiety 'C30 H34 N4 O4 Zn, C3 H5 N'
_chemical_formula_sum 'C33 H39 N5 O4 Zn'
_chemical_formula_weight 635.06
_space_group_crystal_system monoclinic
_space_group_IT_number 14
_space_group_name_Hall '-P 2yn'
_space_group_name_H-M_alt 'P 1 21/n 1'
_atom_sites_solution_hydrogens mixed
_atom_sites_solution_primary dual
_audit_creation_date 2022-04-21
_audit_creation_method
;
Olex2 1.2
(compiled 2018.05.29 svn.r3508 for OlexSys, GUI svn.r5506)
;
_audit_update_record
;
2022-05-05 deposited with the CCDC.	2022-11-18 downloaded from the CCDC.
;
_cell_angle_alpha 90
_cell_angle_beta 91.303(3)
_cell_angle_gamma 90
_cell_formula_units_Z 2
_cell_length_a 13.8766(5)
_cell_length_b 7.5530(2)
_cell_length_c 14.5911(5)
_cell_measurement_reflns_used 6956
_cell_measurement_temperature 150.05(10)
_cell_measurement_theta_max 30.0850
_cell_measurement_theta_min 3.3300
_cell_volume 1528.90(9)
_computing_cell_refinement 'CrysAlisPro 1.171.40.68a (Rigaku OD, 2019)'
_computing_data_collection 'CrysAlisPro 1.171.40.68a (Rigaku OD, 2019)'
_computing_data_reduction 'CrysAlisPro 1.171.40.68a (Rigaku OD, 2019)'
_computing_molecular_graphics 'Olex2 (Dolomanov et al., 2009)'
_computing_publication_material 'Olex2 (Dolomanov et al., 2009)'
_computing_structure_refinement 'ShelXL (Sheldrick, 2015)'
_computing_structure_solution 'ShelXT (Sheldrick, 2015)'
_diffrn_ambient_environment N~2~
_diffrn_ambient_temperature 150.05(10)
_diffrn_detector 'CCD plate'
_diffrn_detector_area_resol_mean 10.4933
_diffrn_detector_type Atlas
_diffrn_measured_fraction_theta_full 0.999
_diffrn_measured_fraction_theta_max 0.902
_diffrn_measurement_details
;
List of Runs (angles in degrees, time in seconds):

  # Type    Start    End  Width  t~exp~   \w     \q     \k     \f   Frames
#--------------------------------------------------------------------------
  1  \w    -94.00 -60.00   1.00    7.50    --  -14.52 178.00 120.00   34
  2  \w    -40.00  13.00   1.00    7.50    --  -14.52 -77.00  90.00   53
  3  \w    -33.00  14.00   1.00    7.50    --  -14.52 -77.00 -90.00   47
  4  \w    -59.00  56.00   1.00    7.50    --  -14.52  19.00   0.00  115
  5  \w    -39.00  61.00   1.00    7.50    --  -14.52  37.00  60.00  100
;
_diffrn_measurement_device 'four-circle diffractometer'
_diffrn_measurement_device_type 'SuperNova, Dual, Cu at home/near, Atlas'
_diffrn_measurement_method '\w scans'
_diffrn_orient_matrix_type 'CrysAlisPro convention (1999,Acta A55,543-557)'
_diffrn_orient_matrix_UB_11 0.0333718000
_diffrn_orient_matrix_UB_12 0.0008371000
_diffrn_orient_matrix_UB_13 -0.0361177000
_diffrn_orient_matrix_UB_21 0.0339173000
_diffrn_orient_matrix_UB_22 0.0446900000
_diffrn_orient_matrix_UB_23 0.0288111000
_diffrn_orient_matrix_UB_31 0.0186669000
_diffrn_orient_matrix_UB_32 -0.0825959000
_diffrn_orient_matrix_UB_33 0.0151956000
_diffrn_radiation_monochromator mirror
_diffrn_radiation_probe x-ray
_diffrn_radiation_type MoK\a
_diffrn_radiation_wavelength 0.71073
_diffrn_reflns_av_R_equivalents 0.0228
_diffrn_reflns_av_unetI/netI 0.0227
_diffrn_reflns_Laue_measured_fraction_full 0.999
_diffrn_reflns_Laue_measured_fraction_max 0.902
_diffrn_reflns_limit_h_max 18
_diffrn_reflns_limit_h_min -15
_diffrn_reflns_limit_k_max 10
_diffrn_reflns_limit_k_min -10
_diffrn_reflns_limit_l_max 17
_diffrn_reflns_limit_l_min -20
_diffrn_reflns_number 13910
_diffrn_reflns_point_group_measured_fraction_full 0.999
_diffrn_reflns_point_group_measured_fraction_max 0.902
_diffrn_reflns_theta_full 25.242
_diffrn_reflns_theta_max 30.353
_diffrn_reflns_theta_min 2.793
_diffrn_source 'micro-focus sealed X-ray tube'
_diffrn_source_type 'SuperNova (Mo) X-ray Source'
_exptl_absorpt_coefficient_mu 0.849
_exptl_absorpt_correction_T_max 1.00000
_exptl_absorpt_correction_T_min 0.68401
_exptl_absorpt_correction_type multi-scan
_exptl_absorpt_process_details
;
CrysAlisPro 1.171.40.68a (Rigaku Oxford Diffraction, 2019)
Empirical absorption correction using spherical harmonics,
 implemented in SCALE3 ABSPACK scaling algorithm.
;
_exptl_crystal_colour colourless
_exptl_crystal_density_diffrn 1.379
_exptl_crystal_description block
_exptl_crystal_F_000 668
_exptl_crystal_size_max 0.6
_exptl_crystal_size_mid 0.4
_exptl_crystal_size_min 0.2
_refine_diff_density_max 0.343
_refine_diff_density_min -0.380
_refine_diff_density_rms 0.049
_refine_ls_extinction_method none
_refine_ls_goodness_of_fit_ref 1.041
_refine_ls_hydrogen_treatment mixed
_refine_ls_matrix_type full
_refine_ls_number_parameters 219
_refine_ls_number_reflns 4156
_refine_ls_number_restraints 0
_refine_ls_restrained_S_all 1.041
_refine_ls_R_factor_all 0.0318
_refine_ls_R_factor_gt 0.0268
_refine_ls_shift/su_max 0.001
_refine_ls_shift/su_mean 0.000
_refine_ls_structure_factor_coef Fsqd
_refine_ls_weighting_details 'w=1/[\s^2^(Fo^2^)+(0.0309P)^2^+0.5900P] where P=(Fo^2^+2Fc^2^)/3'
_refine_ls_weighting_scheme calc
_refine_ls_wR_factor_gt 0.0659
_refine_ls_wR_factor_ref 0.0687
_reflns_Friedel_coverage 0.000
_reflns_number_gt 3707
_reflns_number_total 4156
_reflns_threshold_expression 'I > 2\s(I)'
_cod_data_source_file d2nj04668g2.cif
_cod_data_source_block 2CH3CH2CN
_cod_depositor_comments 'Adding full bibliography for 7062097--7062109.cif.'
_cod_database_code 7062101
_shelx_shelxl_version_number 2018/3
_shelx_space_group_comment
;
The symmetry employed for this shelxl refinement is uniquely defined
by the following loop, which should always be used as a source of
symmetry information in preference to the above space-group names.
They are only intended as comments.
;
_shelx_estimated_absorpt_t_max 0.849
_shelx_estimated_absorpt_t_min 0.630
_reflns_odcompleteness_completeness 99.89
_reflns_odcompleteness_iscentric 1
_reflns_odcompleteness_theta 27.50
_olex2_refinement_description
;
1. Fixed Uiso
 At 1.2 times of:
  All C(H) groups, All C(H,H) groups
 At 1.5 times of:
  All C(H,H,H) groups
2. Others
 Fixed Sof: N3(0.5) C31(0.5) C32(0.5) H32A(0.5) H32B(0.5) C33(0.5) H33A(0.5)
 H33B(0.5) H33C(0.5)
3.a Secondary CH2 refined with riding coordinates:
 C21(H21A,H21B), C22(H22A,H22B), C23(H23A,H23B), C24(H24A,H24B), C25(H25A,
 H25B), C32(H32A,H32B)
3.b Aromatic/amide H refined with riding coordinates:
 C11(H11), C12(H12), C13(H13), C14(H14), C16(H16), C17(H17)
3.c Idealised Me refined as rotating group:
 C33(H33A,H33B,H33C)
;
_oxdiff_exptl_absorpt_empirical_details
;
Empirical correction (ABSPACK) includes:
- Absorption correction using spherical harmonics
- Frame scaling
;
_oxdiff_exptl_absorpt_empirical_full_max 1.473
_oxdiff_exptl_absorpt_empirical_full_min 0.689

loop_
_space_group_symop_operation_xyz
'x, y, z'
'-x+1/2, y+1/2, -z+1/2'
'-x, -y, -z'
'x-1/2, -y-1/2, z-1/2'

loop_
_atom_site_label
_atom_site_type_symbol
_atom_site_fract_x
_atom_site_fract_y
_atom_site_fract_z
_atom_site_U_iso_or_equiv
_atom_site_adp_type
_atom_site_occupancy
_atom_site_site_symmetry_order
_atom_site_calc_flag
_atom_site_refinement_flags_posn
_atom_site_refinement_flags_adp
_atom_site_refinement_flags_occupancy
_atom_site_disorder_assembly
_atom_site_disorder_group
Zn1 Zn 1.000000 0.500000 0.500000 0.01414(6) Uani 1 2 d S T P . .
O1 O 1.02639(6) 0.72793(11) 0.57240(6) 0.01781(17) Uani 1 1 d . . . . .
O11 O 0.96589(7) 0.98845(11) 0.61448(7) 0.0241(2) Uani 1 1 d . . . . .
N1 N 0.86762(7) 0.66162(13) 0.46744(6) 0.01499(19) Uani 1 1 d . . . . .
N2 N 0.93268(7) 0.37905(14) 0.62192(7) 0.01662(19) Uani 1 1 d . . . . .
H2 H 0.9381(11) 0.268(2) 0.6103(10) 0.020(4) Uiso 1 1 d . . . . .
C10 C 0.78831(8) 0.62874(16) 0.41135(7) 0.0165(2) Uani 1 1 d . . . . .
C11 C 0.77680(9) 0.45942(18) 0.37105(9) 0.0213(2) Uani 1 1 d . . . . .
H11 H 0.820795 0.369743 0.384572 0.026 Uiso 1 1 calc R . . . .
C12 C 0.70033(9) 0.4282(2) 0.31186(9) 0.0260(3) Uani 1 1 d . . . . .
H12 H 0.692693 0.316448 0.285956 0.031 Uiso 1 1 calc R . . . .
C13 C 0.63319(10) 0.5624(2) 0.28963(9) 0.0294(3) Uani 1 1 d . . . . .
H13 H 0.583332 0.540435 0.247487 0.035 Uiso 1 1 calc R . . . .
C14 C 0.64157(9) 0.7243(2) 0.33006(9) 0.0281(3) Uani 1 1 d . . . . .
H14 H 0.595981 0.811258 0.316601 0.034 Uiso 1 1 calc R . . . .
C15 C 0.71871(8) 0.76239(17) 0.39238(8) 0.0205(2) Uani 1 1 d . . . . .
C16 C 0.73143(9) 0.92915(18) 0.43451(10) 0.0250(3) Uani 1 1 d . . . . .
H16 H 0.687026 1.019297 0.423446 0.030 Uiso 1 1 calc R . . . .
C17 C 0.80899(9) 0.95752(17) 0.49141(9) 0.0221(2) Uani 1 1 d . . . . .
H17 H 0.817562 1.066264 0.520358 0.026 Uiso 1 1 calc R . . . .
C18 C 0.87621(8) 0.81953(15) 0.50584(8) 0.0158(2) Uani 1 1 d . . . . .
C19 C 0.96325(8) 0.84954(15) 0.56973(8) 0.0162(2) Uani 1 1 d . . . . .
C21 C 0.82924(9) 0.41509(18) 0.63449(9) 0.0232(3) Uani 1 1 d . . . . .
H21A H 0.794051 0.385452 0.578374 0.028 Uiso 1 1 calc R . . . .
H21B H 0.820636 0.540663 0.645588 0.028 Uiso 1 1 calc R . . . .
C22 C 0.78683(10) 0.3115(2) 0.71352(10) 0.0323(3) Uani 1 1 d . . . . .
H22A H 0.720131 0.346134 0.720858 0.039 Uiso 1 1 calc R . . . .
H22B H 0.788083 0.186066 0.699348 0.039 Uiso 1 1 calc R . . . .
C23 C 0.84277(10) 0.34452(19) 0.80267(9) 0.0288(3) Uani 1 1 d . . . . .
H23A H 0.833667 0.466123 0.822019 0.035 Uiso 1 1 calc R . . . .
H23B H 0.818881 0.267345 0.850194 0.035 Uiso 1 1 calc R . . . .
C24 C 0.94908(10) 0.3094(2) 0.78920(9) 0.0285(3) Uani 1 1 d . . . . .
H24A H 0.958930 0.184139 0.778137 0.034 Uiso 1 1 calc R . . . .
H24B H 0.985128 0.341487 0.844465 0.034 Uiso 1 1 calc R . . . .
C25 C 0.98616(9) 0.4155(2) 0.70865(8) 0.0257(3) Uani 1 1 d . . . . .
H25A H 0.981333 0.540672 0.722590 0.031 Uiso 1 1 calc R . . . .
H25B H 1.053735 0.387998 0.700660 0.031 Uiso 1 1 calc R . . . .
N3 N 0.5331(3) 1.1297(6) 0.5267(2) 0.0646(10) Uani 0.5 1 d . . . A -1
C31 C 0.5381(3) 1.2802(6) 0.5270(2) 0.0440(8) Uani 0.5 1 d . . . A -1
C32 C 0.5455(10) 1.4468(17) 0.5175(10) 0.048(2) Uani 0.5 1 d . . . A -1
H32A H 0.602010 1.471951 0.481697 0.058 Uiso 0.5 1 calc R . . A -1
H32B H 0.555640 1.499933 0.577453 0.058 Uiso 0.5 1 calc R . . A -1
C33 C 0.4585(9) 1.5332(19) 0.4712(10) 0.058(4) Uani 0.5 1 d . . . A -1
H33A H 0.458599 1.508352 0.406659 0.088 Uiso 0.5 1 calc GR . . A -1
H33B H 0.461176 1.658922 0.480624 0.088 Uiso 0.5 1 calc GR . . A -1
H33C H 0.400648 1.487005 0.496977 0.088 Uiso 0.5 1 calc GR . . A -1

loop_
_atom_site_aniso_label
_atom_site_aniso_U_11
_atom_site_aniso_U_22
_atom_site_aniso_U_33
_atom_site_aniso_U_23
_atom_site_aniso_U_13
_atom_site_aniso_U_12
Zn1 0.01401(10) 0.01121(9) 0.01705(10) -0.00230(7) -0.00262(6) 0.00133(6)
O1 0.0180(4) 0.0129(4) 0.0223(4) -0.0030(3) -0.0058(3) 0.0017(3)
O11 0.0313(5) 0.0147(4) 0.0260(5) -0.0067(3) -0.0068(4) 0.0040(3)
N1 0.0137(4) 0.0161(4) 0.0151(4) -0.0003(4) -0.0013(3) 0.0011(3)
N2 0.0181(5) 0.0130(5) 0.0187(5) -0.0017(4) -0.0004(4) 0.0015(4)
C10 0.0125(5) 0.0220(6) 0.0148(5) 0.0023(4) -0.0002(4) 0.0002(4)
C11 0.0166(6) 0.0255(6) 0.0217(6) -0.0037(5) -0.0019(4) 0.0000(5)
C12 0.0203(6) 0.0359(7) 0.0216(6) -0.0053(5) -0.0018(5) -0.0072(5)
C13 0.0184(6) 0.0454(8) 0.0240(6) 0.0067(6) -0.0080(5) -0.0083(6)
C14 0.0164(6) 0.0363(7) 0.0312(7) 0.0140(6) -0.0073(5) -0.0010(5)
C15 0.0142(5) 0.0254(6) 0.0218(5) 0.0071(5) -0.0010(4) 0.0010(4)
C16 0.0190(6) 0.0214(6) 0.0344(7) 0.0071(5) -0.0017(5) 0.0075(5)
C17 0.0219(6) 0.0157(5) 0.0285(6) 0.0011(5) -0.0006(5) 0.0043(5)
C18 0.0153(5) 0.0155(5) 0.0166(5) 0.0020(4) 0.0001(4) 0.0016(4)
C19 0.0190(5) 0.0133(5) 0.0160(5) 0.0010(4) -0.0010(4) -0.0002(4)
C21 0.0171(6) 0.0257(6) 0.0267(6) 0.0017(5) 0.0000(5) 0.0005(5)
C22 0.0236(7) 0.0386(8) 0.0348(7) 0.0063(6) 0.0053(5) -0.0053(6)
C23 0.0319(7) 0.0289(7) 0.0260(6) 0.0038(5) 0.0091(5) 0.0036(6)
C24 0.0304(7) 0.0349(7) 0.0203(6) 0.0037(5) 0.0013(5) 0.0062(6)
C25 0.0205(6) 0.0376(8) 0.0188(6) 0.0008(5) -0.0024(5) -0.0024(5)
N3 0.075(3) 0.075(3) 0.0442(18) 0.0061(18) 0.0116(17) 0.035(2)
C31 0.0405(19) 0.065(3) 0.0264(15) -0.0021(16) 0.0063(13) 0.0145(18)
C32 0.055(4) 0.056(4) 0.034(4) 0.005(4) 0.022(3) 0.013(3)
C33 0.047(5) 0.087(7) 0.042(4) -0.022(3) 0.018(3) -0.028(5)

loop_
_atom_type_symbol
_atom_type_description
_atom_type_scat_dispersion_real
_atom_type_scat_dispersion_imag
_atom_type_scat_source
C C 0.0033 0.0016 'International Tables Vol C Tables 4.2.6.8 and 6.1.1.4'
H H 0.0000 0.0000 'International Tables Vol C Tables 4.2.6.8 and 6.1.1.4'
N N 0.0061 0.0033 'International Tables Vol C Tables 4.2.6.8 and 6.1.1.4'
O O 0.0106 0.0060 'International Tables Vol C Tables 4.2.6.8 and 6.1.1.4'
Zn Zn 0.2839 1.4301 'International Tables Vol C Tables 4.2.6.8 and 6.1.1.4'

loop_
_geom_angle_atom_site_label_1
_geom_angle_atom_site_label_2
_geom_angle_atom_site_label_3
_geom_angle
_geom_angle_site_symmetry_1
_geom_angle_site_symmetry_3
_geom_angle_publ_flag
O1 Zn1 O1 180.0 . 3_766 ?
O1 Zn1 N1 77.77(3) 3_766 3_766 ?
O1 Zn1 N1 77.77(3) . . ?
O1 Zn1 N1 102.23(3) . 3_766 ?
O1 Zn1 N1 102.23(3) 3_766 . ?
O1 Zn1 N2 89.65(4) . 3_766 ?
O1 Zn1 N2 89.65(4) 3_766 . ?
O1 Zn1 N2 90.35(4) . . ?
O1 Zn1 N2 90.35(4) 3_766 3_766 ?
N1 Zn1 N1 180.00(4) 3_766 . ?
N2 Zn1 N1 87.93(4) 3_766 . ?
N2 Zn1 N1 92.07(4) 3_766 3_766 ?
N2 Zn1 N1 87.93(4) . 3_766 ?
N2 Zn1 N1 92.07(4) . . ?
N2 Zn1 N2 180.0 3_766 . ?
C19 O1 Zn1 118.50(7) . . ?
C10 N1 Zn1 131.69(8) . . ?
C18 N1 Zn1 109.58(7) . . ?
C18 N1 C10 118.49(10) . . ?
C21 N2 Zn1 116.79(7) . . ?
C21 N2 C25 109.26(10) . . ?
C25 N2 Zn1 113.36(8) . . ?
N1 C10 C11 119.37(10) . . ?
N1 C10 C15 121.18(11) . . ?
C11 C10 C15 119.45(11) . . ?
C12 C11 C10 119.65(12) . . ?
C11 C12 C13 121.24(13) . . ?
C14 C13 C12 119.77(12) . . ?
C13 C14 C15 121.07(12) . . ?
C14 C15 C10 118.73(12) . . ?
C16 C15 C10 118.16(11) . . ?
C16 C15 C14 123.07(12) . . ?
C17 C16 C15 119.71(11) . . ?
C16 C17 C18 119.04(12) . . ?
N1 C18 C17 123.38(11) . . ?
N1 C18 C19 117.10(10) . . ?
C17 C18 C19 119.52(10) . . ?
O1 C19 C18 116.58(10) . . ?
O11 C19 O1 125.87(11) . . ?
O11 C19 C18 117.55(10) . . ?
N2 C21 C22 113.14(11) . . ?
C23 C22 C21 111.41(12) . . ?
C24 C23 C22 109.87(11) . . ?
C23 C24 C25 110.81(11) . . ?
N2 C25 C24 113.04(11) . . ?
N3 C31 C32 173.4(7) . . ?
C31 C32 C33 114.1(7) . . ?

loop_
_geom_bond_atom_site_label_1
_geom_bond_atom_site_label_2
_geom_bond_distance
_geom_bond_site_symmetry_2
_geom_bond_publ_flag
Zn1 O1 2.0485(8) . ?
Zn1 O1 2.0485(8) 3_766 ?
Zn1 N1 2.2473(9) 3_766 ?
Zn1 N1 2.2474(9) . ?
Zn1 N2 2.2243(10) . ?
Zn1 N2 2.2242(10) 3_766 ?
O1 C19 1.2694(14) . ?
O11 C19 1.2358(14) . ?
N1 C10 1.3790(14) . ?
N1 C18 1.3220(15) . ?
N2 C21 1.4765(15) . ?
N2 C25 1.4782(15) . ?
C10 C11 1.4151(17) . ?
C10 C15 1.4199(16) . ?
C11 C12 1.3732(17) . ?
C12 C13 1.410(2) . ?
C13 C14 1.361(2) . ?
C14 C15 1.4182(17) . ?
C15 C16 1.4108(19) . ?
C16 C17 1.3612(18) . ?
C17 C18 1.4112(16) . ?
C18 C19 1.5259(16) . ?
C21 C22 1.5228(18) . ?
C22 C23 1.520(2) . ?
C23 C24 1.5160(19) . ?
C24 C25 1.5216(18) . ?
N3 C31 1.139(5) . ?
C31 C32 1.271(13) . ?
C32 C33 1.518(6) . ?

loop_
_geom_hbond_atom_site_label_D
_geom_hbond_atom_site_label_H
_geom_hbond_atom_site_label_A
_geom_hbond_distance_DH
_geom_hbond_distance_HA
_geom_hbond_distance_DA
_geom_hbond_angle_DHA
_geom_hbond_site_symmetry_A
_geom_hbond_publ_flag
N2 H2 O11 0.858(16) 2.149(16) 2.9883(13) 166.1(14) 1_545 yes
